data_4501887
loop_
_publ_author_name
'Tian, Li'
'Zhang, Zhen-Jie'
'Yu, Ao'
'Shi, Wei'
'Chen, Zhi'
'Cheng, Peng'

_publ_section_title
;
 A New Type of Entanglement Involving Ribbons of Rings and Two Different
 Kinds of 2D (4,4) Networks (2D + 2D + 1D) Polycatenated in a 3D
 Supramolecular Architecture
;
_journal_issue 9
_journal_name_full 'Crystal Growth &amp; Design'
_journal_page_first 3847
_journal_paper_doi 10.1021/cg100635r
_journal_volume 10
_journal_year 2010
_chemical_formula_sum 'C132 H182 Cu9 N72 O64 S6'
_chemical_formula_weight 4565.82
_chemical_name_systematic
; 
 ? 
;
_space_group_IT_number 14
_symmetry_cell_setting monoclinic
_symmetry_space_group_name_Hall '-P 2ybc'
_symmetry_space_group_name_H-M 'P 1 21/c 1'
_atom_sites_solution_hydrogens geom
_atom_sites_solution_primary direct
_atom_sites_solution_secondary difmap
_audit_creation_method SHELXL-97
_cell_angle_alpha 90.00
_cell_angle_beta 90.608(2)
_cell_angle_gamma 90.00
_cell_formula_units_Z 2
_cell_length_a 10.1963(2)
_cell_length_b 23.3619(5)
_cell_length_c 40.0346(11)
_cell_measurement_reflns_used 10275
_cell_measurement_temperature 150(2)
_cell_measurement_theta_max 29.2468
_cell_measurement_theta_min 2.4950
_cell_volume 9535.9(4)
_computing_structure_refinement 'SHELXL-97 (Sheldrick, 1997)'
_computing_structure_solution 'SHELXS-97 (Sheldrick, 1990)'
_diffrn_ambient_temperature 150(2)
_diffrn_measured_fraction_theta_full 0.965
_diffrn_measured_fraction_theta_max 0.965
_diffrn_radiation_monochromator graphite
_diffrn_radiation_source 'fine-focus sealed tube'
_diffrn_radiation_type MoK\a
_diffrn_radiation_wavelength 0.71073
_diffrn_reflns_av_R_equivalents 0.0339
_diffrn_reflns_av_sigmaI/netI 0.0978
_diffrn_reflns_limit_h_max 12
_diffrn_reflns_limit_h_min -8
_diffrn_reflns_limit_k_max 12
_diffrn_reflns_limit_k_min -27
_diffrn_reflns_limit_l_max 43
_diffrn_reflns_limit_l_min -47
_diffrn_reflns_number 27249
_diffrn_reflns_theta_full 25.01
_diffrn_reflns_theta_max 25.01
_diffrn_reflns_theta_min 2.65
_exptl_absorpt_coefficient_mu 1.152
_exptl_absorpt_correction_T_max 1.00000
_exptl_absorpt_correction_T_min 0.86783
_exptl_absorpt_correction_type multi-scan
_exptl_crystal_colour blue
_exptl_crystal_density_diffrn 1.587
_exptl_crystal_density_method 'not measured'
_exptl_crystal_F_000 4677
_exptl_crystal_size_max 0.10
_exptl_crystal_size_mid 0.02
_exptl_crystal_size_min 0.02
_refine_diff_density_max 1.367
_refine_diff_density_min -0.863
_refine_diff_density_rms 0.104
_refine_ls_extinction_method none
_refine_ls_goodness_of_fit_ref 0.987
_refine_ls_hydrogen_treatment mixed
_refine_ls_matrix_type full
_refine_ls_number_parameters 1358
_refine_ls_number_reflns 16215
_refine_ls_number_restraints 180
_refine_ls_restrained_S_all 0.993
_refine_ls_R_factor_all 0.0992
_refine_ls_R_factor_gt 0.0607
_refine_ls_shift/su_max 0.000
_refine_ls_shift/su_mean 0.000
_refine_ls_structure_factor_coef Fsqd
_refine_ls_weighting_details 'calc w=1/[\s^2^(Fo^2^)+(0.0905P)^2^+0.0000P] where P=(Fo^2^+2Fc^2^)/3'
_refine_ls_weighting_scheme calc
_refine_ls_wR_factor_gt 0.1546
_refine_ls_wR_factor_ref 0.1655
_reflns_number_gt 10075
_reflns_number_total 16215
_reflns_threshold_expression >2sigma(I)
_cod_data_source_file cg100635r_si_003.cif
_cod_data_source_block 1
_cod_original_sg_symbol_H-M P21/c
_cod_database_code 4501887

loop_
_symmetry_equiv_pos_as_xyz
'x, y, z'
'-x, y+1/2, -z+1/2'
'-x, -y, -z'
'x, -y-1/2, z-1/2'

loop_
_atom_site_label
_atom_site_type_symbol
_atom_site_fract_x
_atom_site_fract_y
_atom_site_fract_z
_atom_site_U_iso_or_equiv
_atom_site_adp_type
_atom_site_occupancy
_atom_site_symmetry_multiplicity
_atom_site_calc_flag
_atom_site_refinement_flags
_atom_site_disorder_assembly
_atom_site_disorder_group
Cu1 Cu 0.05027(6) 0.15737(3) 0.372872(17) 0.01815(17) Uani 1 1 d . . .
Cu2 Cu 0.30281(6) -0.15405(3) 0.139852(16) 0.01806(17) Uani 1 1 d . . .
Cu3 Cu 0.34208(7) 0.36390(4) 0.62609(2) 0.0443(3) Uani 1 1 d . . .
Cu4 Cu 0.37851(6) 0.23294(3) 0.269665(17) 0.01735(17) Uani 1 1 d . . .
Cu5 Cu 1.0000 0.5000 0.0000 0.0290(3) Uani 1 2 d S . .
C1 C 0.5451(9) 0.4371(4) 0.6601(2) 0.072(3) Uani 1 1 d . . .
H1 H 0.5387 0.4665 0.6445 0.086 Uiso 1 1 calc R . .
C2 C 0.5127(10) 0.3633(5) 0.6867(3) 0.093(3) Uani 1 1 d . . .
H2 H 0.4794 0.3276 0.6926 0.111 Uiso 1 1 calc R . .
C3 C 0.7026(9) 0.4838(5) 0.7000(3) 0.098(3) Uani 1 1 d . . .
H3A H 0.7054 0.4813 0.7242 0.117 Uiso 1 1 calc R . .
H3B H 0.6668 0.5210 0.6940 0.117 Uiso 1 1 calc R . .
C4 C 0.8417(11) 0.4789(5) 0.6866(3) 0.114(3) Uani 1 1 d U . .
H4A H 0.8388 0.4748 0.6625 0.137 Uiso 1 1 calc R . .
H4B H 0.8910 0.5132 0.6920 0.137 Uiso 1 1 calc R . .
C5 C 0.9036(10) 0.4307(5) 0.7010(3) 0.114(3) Uani 1 1 d U . .
H5A H 0.8572 0.3956 0.6958 0.137 Uiso 1 1 calc R . .
H5B H 0.9126 0.4345 0.7251 0.137 Uiso 1 1 calc R . .
C6 C 1.2213(14) 0.4679(7) 0.6656(4) 0.057(4) Uani 0.50 1 d PU . .
H6 H 1.2907 0.4919 0.6603 0.069 Uiso 0.50 1 calc PR . .
C7 C 1.0956(9) 0.3973(5) 0.6608(2) 0.082(3) Uani 1 1 d U . .
H7 H 1.0485 0.3675 0.6509 0.098 Uiso 1 1 calc R . .
C8 C 0.5533(6) -0.2271(3) -0.08078(16) 0.0417(18) Uani 1 1 d . . .
H8 H 0.6314 -0.2474 -0.0826 0.050 Uiso 1 1 calc R . .
C9 C 0.4107(6) -0.1642(3) -0.08696(15) 0.0316(15) Uani 1 1 d . . .
H9 H 0.3655 -0.1315 -0.0937 0.038 Uiso 1 1 calc R . .
C10 C 0.2336(5) -0.2066(3) -0.05088(14) 0.0311(15) Uani 1 1 d . . .
H10A H 0.1858 -0.2389 -0.0601 0.037 Uiso 1 1 calc R . .
H10B H 0.1844 -0.1721 -0.0561 0.037 Uiso 1 1 calc R . .
C11 C 0.2443(6) -0.2132(3) -0.01317(15) 0.0300(15) Uani 1 1 d . . .
H11A H 0.1570 -0.2157 -0.0039 0.036 Uiso 1 1 calc R . .
H11B H 0.2901 -0.2485 -0.0079 0.036 Uiso 1 1 calc R . .
C12 C 0.3163(6) -0.1637(3) 0.00273(15) 0.0359(16) Uani 1 1 d . . .
H12A H 0.3993 -0.1579 -0.0084 0.043 Uiso 1 1 calc R . .
H12B H 0.2648 -0.1290 0.0003 0.043 Uiso 1 1 calc R . .
C13 C 0.2806(5) -0.1529(3) 0.06466(15) 0.0291(15) Uani 1 1 d . . .
H13 H 0.2147 -0.1254 0.0638 0.035 Uiso 1 1 calc R . .
C14 C 0.4197(5) -0.2139(3) 0.08061(14) 0.0251(14) Uani 1 1 d . . .
H14 H 0.4701 -0.2370 0.0946 0.030 Uiso 1 1 calc R . .
C15 C 0.3865(6) -0.1063(3) 0.20637(18) 0.0439(19) Uani 1 1 d . . .
H15 H 0.4682 -0.0963 0.1981 0.053 Uiso 1 1 calc R . .
C16 C 0.1969(5) -0.1395(3) 0.20946(14) 0.0242(14) Uani 1 1 d . . .
H16 H 0.1173 -0.1571 0.2045 0.029 Uiso 1 1 calc R . .
C17 C 0.1507(6) -0.1134(3) 0.26958(14) 0.0282(14) Uani 1 1 d . . .
H17A H 0.2031 -0.1261 0.2885 0.034 Uiso 1 1 calc R . .
H17B H 0.0746 -0.1382 0.2678 0.034 Uiso 1 1 calc R . .
C18 C 0.1059(5) -0.0523(3) 0.27544(15) 0.0282(14) Uani 1 1 d . . .
H18A H 0.1815 -0.0272 0.2763 0.034 Uiso 1 1 calc R . .
H18B H 0.0499 -0.0401 0.2570 0.034 Uiso 1 1 calc R . .
C19 C 0.0316(6) -0.0480(3) 0.30775(16) 0.0337(16) Uani 1 1 d . . .
H19A H -0.0510 -0.0683 0.3055 0.040 Uiso 1 1 calc R . .
H19B H 0.0821 -0.0660 0.3255 0.040 Uiso 1 1 calc R . .
C20 C -0.0683(5) 0.0946(3) 0.31400(15) 0.0287(15) Uani 1 1 d . . .
H20 H -0.1163 0.1266 0.3076 0.034 Uiso 1 1 calc R . .
C21 C 0.0640(5) 0.0421(3) 0.34013(15) 0.0235(14) Uani 1 1 d . . .
H21 H 0.1271 0.0284 0.3551 0.028 Uiso 1 1 calc R . .
C22 C -0.0285(6) 0.2367(3) 0.42999(18) 0.051(2) Uani 1 1 d . . .
H22 H -0.1123 0.2211 0.4307 0.062 Uiso 1 1 calc R . .
C23 C 0.1646(6) 0.2519(3) 0.41421(19) 0.0451(19) Uani 1 1 d . . .
H23 H 0.2438 0.2522 0.4029 0.054 Uiso 1 1 calc R . .
C24 C 0.2121(10) 0.3339(5) 0.4523(3) 0.108(4) Uani 1 1 d U . .
H24A H 0.2985 0.3318 0.4425 0.130 Uiso 1 1 calc R . .
H24B H 0.1714 0.3689 0.4443 0.130 Uiso 1 1 calc R . .
C25 C 0.2266(9) 0.3380(5) 0.4833(2) 0.095(3) Uani 1 1 d U . .
H25A H 0.3077 0.3586 0.4876 0.113 Uiso 1 1 calc R . .
H25B H 0.2378 0.2997 0.4922 0.113 Uiso 1 1 calc R . .
C26 C 0.1125(8) 0.3688(5) 0.5041(2) 0.078(3) Uani 1 1 d . . .
H26A H 0.1149 0.4098 0.5004 0.094 Uiso 1 1 calc R . .
H26B H 0.0274 0.3546 0.4969 0.094 Uiso 1 1 calc R . .
C27 C 0.1263(8) 0.3121(4) 0.5834(2) 0.070(3) Uani 1 1 d . . .
H27 H 0.1024 0.2859 0.5997 0.084 Uiso 1 1 calc R . .
C28 C 0.2117(7) 0.3821(4) 0.5612(2) 0.057(2) Uani 1 1 d . . .
H28 H 0.2606 0.4149 0.5569 0.068 Uiso 1 1 calc R . .
C29 C 1.0167(5) -0.1347(2) 0.14039(14) 0.0198(13) Uani 1 1 d . . .
C30 C 0.9031(5) -0.1004(2) 0.12555(14) 0.0193(13) Uani 1 1 d . . .
C31 C 0.9286(5) -0.0541(2) 0.10523(15) 0.0248(14) Uani 1 1 d . . .
H31 H 1.0144 -0.0443 0.1001 0.030 Uiso 1 1 calc R . .
C32 C 0.8248(5) -0.0227(3) 0.09266(15) 0.0270(14) Uani 1 1 d . . .
C33 C 0.6952(5) -0.0369(2) 0.10052(14) 0.0244(14) Uani 1 1 d . . .
H33 H 0.6262 -0.0153 0.0918 0.029 Uiso 1 1 calc R . .
C34 C 0.6697(5) -0.0830(2) 0.12125(14) 0.0231(13) Uani 1 1 d . . .
C35 C 0.7749(5) -0.1152(2) 0.13357(14) 0.0196(13) Uani 1 1 d . . .
H35 H 0.7594 -0.1467 0.1472 0.024 Uiso 1 1 calc R . .
C36 C 0.5304(5) -0.0978(3) 0.12942(14) 0.0208(13) Uani 1 1 d . . .
C37 C -0.1751(5) 0.1128(2) 0.39474(14) 0.0192(13) Uani 1 1 d . . .
C38 C -0.3148(5) 0.0921(2) 0.39554(13) 0.0165(12) Uani 1 1 d . . .
C39 C -0.3385(5) 0.0353(2) 0.40460(14) 0.0232(13) Uani 1 1 d . A .
H39 H -0.2687 0.0115 0.4103 0.028 Uiso 1 1 calc R . .
C40 C -0.4645(5) 0.0145(3) 0.40506(16) 0.0294(15) Uani 1 1 d . . .
C41 C -0.5689(5) 0.0497(2) 0.39768(14) 0.0231(14) Uani 1 1 d . A .
H41 H -0.6540 0.0357 0.3991 0.028 Uiso 1 1 calc R . .
C42 C -0.5477(5) 0.1061(2) 0.38810(13) 0.0172(12) Uani 1 1 d . . .
C43 C -0.4186(5) 0.1267(2) 0.38682(13) 0.0180(12) Uani 1 1 d . A .
H43 H -0.4031 0.1641 0.3800 0.022 Uiso 1 1 calc R . .
C44 C -0.6608(5) 0.1464(3) 0.37970(13) 0.0197(13) Uani 1 1 d . A .
C45 C 0.2977(6) 0.1102(3) 0.27873(19) 0.0414(18) Uani 1 1 d . . .
H45 H 0.2176 0.1174 0.2683 0.050 Uiso 1 1 calc R . .
C46 C 0.4829(5) 0.1235(2) 0.29877(14) 0.0219(13) Uani 1 1 d . . .
H46 H 0.5622 0.1394 0.3057 0.026 Uiso 1 1 calc R . .
C47 C 0.5235(5) 0.0221(2) 0.31661(15) 0.0264(14) Uani 1 1 d . . .
H47A H 0.4693 0.0010 0.3321 0.032 Uiso 1 1 calc R . .
H47B H 0.5986 0.0368 0.3289 0.032 Uiso 1 1 calc R . .
C48 C 0.5707(6) -0.0182(2) 0.28954(15) 0.0276(14) Uani 1 1 d . . .
H48A H 0.4964 -0.0302 0.2759 0.033 Uiso 1 1 calc R . .
H48B H 0.6314 0.0020 0.2752 0.033 Uiso 1 1 calc R . .
C49 C 0.6368(6) -0.0697(3) 0.30375(15) 0.0298(15) Uani 1 1 d . . .
H49A H 0.7190 -0.0584 0.3143 0.036 Uiso 1 1 calc R . .
H49B H 0.5817 -0.0865 0.3207 0.036 Uiso 1 1 calc R . .
C50 C 0.6061(5) -0.1632(2) 0.27342(15) 0.0233(13) Uani 1 1 d . . .
H50 H 0.5443 -0.1793 0.2875 0.028 Uiso 1 1 calc R . .
C51 C 0.7391(5) -0.1480(3) 0.23427(15) 0.0269(14) Uani 1 1 d . . .
H51 H 0.7881 -0.1539 0.2151 0.032 Uiso 1 1 calc R . .
C52 C 0.1523(5) 0.2212(2) 0.23769(14) 0.0186(13) Uani 1 1 d . . .
C53 C 0.0157(5) 0.2314(2) 0.22581(13) 0.0173(12) Uani 1 1 d . . .
C54 C -0.0034(5) 0.2484(2) 0.19347(14) 0.0228(14) Uani 1 1 d . . .
H54 H 0.0673 0.2524 0.1792 0.027 Uiso 1 1 calc R . .
C55 C -0.1299(5) 0.2595(3) 0.18241(14) 0.0253(14) Uani 1 1 d . . .
C56 C -0.2377(5) 0.2514(3) 0.20365(14) 0.0241(14) Uani 1 1 d . . .
H56 H -0.3223 0.2578 0.1956 0.029 Uiso 1 1 calc R . .
C57 C -0.2190(5) 0.2343(2) 0.23596(13) 0.0165(12) Uani 1 1 d . . .
C58 C -0.0913(4) 0.2251(2) 0.24739(13) 0.0172(12) Uani 1 1 d . . .
H58 H -0.0767 0.2147 0.2695 0.021 Uiso 1 1 calc R . .
C59 C -0.3349(5) 0.2260(2) 0.25961(14) 0.0190(12) Uani 1 1 d . . .
C60 C 0.8278(6) 0.5798(3) 0.04197(16) 0.0352(16) Uani 1 1 d . . .
H60 H 0.8603 0.5647 0.0619 0.042 Uiso 1 1 calc R . .
C61 C 0.7942(6) 0.5907(3) -0.00876(16) 0.0341(16) Uani 1 1 d . . .
H61 H 0.7933 0.5871 -0.0319 0.041 Uiso 1 1 calc R . .
C62 C 0.6406(6) 0.6752(3) -0.00385(19) 0.0442(19) Uani 1 1 d . . .
H62A H 0.6698 0.6890 -0.0254 0.053 Uiso 1 1 calc R . .
H62B H 0.6427 0.7072 0.0116 0.053 Uiso 1 1 calc R . .
C63 C 0.5029(6) 0.6539(4) -0.00718(17) 0.048(2) Uani 1 1 d . . .
H63A H 0.4476 0.6858 -0.0138 0.057 Uiso 1 1 calc R . .
H63B H 0.4999 0.6261 -0.0252 0.057 Uiso 1 1 calc R . .
C64 C 0.4456(6) 0.6272(3) 0.02283(16) 0.0383(17) Uani 1 1 d . . .
H64A H 0.4969 0.5938 0.0290 0.046 Uiso 1 1 calc R . .
H64B H 0.4499 0.6542 0.0412 0.046 Uiso 1 1 calc R . .
C65 C 0.2577(6) 0.5595(3) 0.01128(17) 0.0402(17) Uani 1 1 d . . .
H65 H 0.3045 0.5253 0.0116 0.048 Uiso 1 1 calc R . .
C66 C 0.1123(7) 0.6202(3) 0.0086(3) 0.078(3) Uani 1 1 d . . .
H66 H 0.0299 0.6367 0.0059 0.093 Uiso 1 1 calc R . .
C6' C 1.2271(16) 0.4182(9) 0.6877(5) 0.074(5) Uani 0.50 1 d PU . .
H6' H 1.3057 0.4116 0.6990 0.089 Uiso 0.50 1 calc PR . .
N1 N 0.4832(5) 0.3891(3) 0.65778(14) 0.0390(14) Uani 1 1 d . . .
N2 N 0.5957(7) 0.3936(4) 0.7068(2) 0.086(2) Uani 1 1 d . . .
N3 N 0.6170(6) 0.4390(4) 0.68676(16) 0.066(2) Uani 1 1 d . . .
N4 N 1.0426(6) 0.4338(4) 0.68286(18) 0.068(2) Uani 1 1 d U . .
N5 N 1.1201(13) 0.4842(6) 0.6834(3) 0.060(4) Uani 0.50 1 d PU . .
N6 N 1.2133(5) 0.4068(3) 0.65474(17) 0.0598(19) Uani 1 1 d U . .
N7 N 0.2091(5) 0.3544(3) 0.59019(16) 0.0436(15) Uani 1 1 d . . .
N8 N 0.1344(6) 0.3562(3) 0.53946(15) 0.0552(18) Uani 1 1 d . . .
N9 N 0.0806(6) 0.3089(3) 0.55359(19) 0.069(2) Uani 1 1 d . . .
N10 N 0.1350(5) 0.2857(3) 0.43952(17) 0.063(2) Uani 1 1 d . . .
N11 N 0.0090(5) 0.2775(3) 0.44993(17) 0.067(2) Uani 1 1 d . . .
N12 N 0.0651(4) 0.2180(2) 0.40755(12) 0.0250(12) Uani 1 1 d . . .
N13 N 0.0193(4) 0.0955(2) 0.33929(12) 0.0206(11) Uani 1 1 d . . .
N14 N 0.0059(4) 0.0113(2) 0.31666(12) 0.0271(12) Uani 1 1 d . . .
N15 N -0.0809(4) 0.0447(2) 0.29911(13) 0.0309(13) Uani 1 1 d . . .
N16 N 0.2285(4) -0.1183(2) 0.23897(11) 0.0234(11) Uani 1 1 d . . .
N17 N 0.3511(5) -0.0960(3) 0.23758(13) 0.0397(15) Uani 1 1 d . . .
N18 N 0.2937(4) -0.1326(2) 0.18773(11) 0.0195(11) Uani 1 1 d . . .
N19 N 0.3291(4) -0.1754(2) 0.09218(11) 0.0199(11) Uani 1 1 d . . .
N20 N 0.3397(5) -0.1754(2) 0.03816(12) 0.0289(12) Uani 1 1 d . . .
N21 N 0.4285(5) -0.2149(2) 0.04754(13) 0.0321(13) Uani 1 1 d . . .
N22 N 0.3640(5) -0.2032(2) -0.06665(12) 0.0314(13) Uani 1 1 d . . .
N23 N 0.4522(5) -0.2451(2) -0.06191(13) 0.0416(15) Uani 1 1 d . . .
N24 N 0.5306(5) -0.1775(2) -0.09658(13) 0.0344(13) Uani 1 1 d . . .
N25 N 0.3886(4) 0.15141(19) 0.28337(11) 0.0188(10) Uani 1 1 d . . .
N26 N 0.3295(5) 0.0596(2) 0.28989(16) 0.0453(16) Uani 1 1 d . . .
N27 N 0.4490(4) 0.06941(19) 0.30306(11) 0.0212(11) Uani 1 1 d . . .
N28 N 0.6629(4) -0.1128(2) 0.27753(12) 0.0243(11) Uani 1 1 d . . .
N29 N 0.7480(4) -0.1025(2) 0.25205(13) 0.0299(12) Uani 1 1 d . . .
N30 N 0.6519(4) -0.1869(2) 0.24585(11) 0.0202(11) Uani 1 1 d . . .
N31 N 0.8584(4) 0.5571(2) 0.01186(12) 0.0278(12) Uani 1 1 d . . .
N32 N 0.7499(5) 0.6239(2) 0.04114(13) 0.0386(14) Uani 1 1 d . . .
N33 N 0.7304(4) 0.6308(2) 0.00806(13) 0.0309(13) Uani 1 1 d . . .
N34 N 0.3097(5) 0.6102(2) 0.01729(14) 0.0374(14) Uani 1 1 d . . .
N35 N 0.2165(6) 0.6500(3) 0.0162(2) 0.073(2) Uani 1 1 d . . .
N36 N 0.1334(4) 0.5634(2) 0.00493(13) 0.0308(12) Uani 1 1 d . . .
N5' N 1.1230(13) 0.4392(8) 0.7030(4) 0.073(4) Uani 0.50 1 d PU . .
O1 O 1.1279(3) -0.12309(18) 0.12821(9) 0.0263(10) Uani 1 1 d . . .
O2 O 0.9887(3) -0.16937(17) 0.16279(10) 0.0280(10) Uani 1 1 d . . .
O3 O 0.4432(3) -0.06183(17) 0.12413(11) 0.0327(11) Uani 1 1 d . . .
O4 O 0.5056(3) -0.14711(16) 0.14192(9) 0.0201(9) Uani 1 1 d . . .
O5 O 0.7327(7) 0.0599(4) 0.0549(2) 0.031(2) Uani 0.50 1 d PDU . .
O6 O 0.9349(9) 0.0753(5) 0.0827(2) 0.062(3) Uani 0.50 1 d PDU . .
O7 O 0.9281(9) 0.0120(4) 0.0362(2) 0.067(3) Uani 0.50 1 d PDU . .
O8 O 0.2909(3) -0.24634(16) 0.15020(9) 0.0248(9) Uani 1 1 d . . .
H8A H 0.2389 -0.2662 0.1384 0.030 Uiso 1 1 d R . .
H8B H 0.2938 -0.2561 0.1705 0.030 Uiso 1 1 d R . .
O9 O -0.1501(3) 0.15991(16) 0.37926(9) 0.0208(9) Uani 1 1 d . . .
O10 O -0.0889(3) 0.08422(17) 0.40885(10) 0.0276(10) Uani 1 1 d . . .
O11 O -0.6336(3) 0.19643(16) 0.37375(10) 0.0241(9) Uani 1 1 d . . .
O12 O -0.7740(3) 0.12324(16) 0.37929(10) 0.0240(9) Uani 1 1 d . . .
O13 O -0.6130(4) -0.0636(2) 0.42974(12) 0.0466(13) Uani 1 1 d . . .
O14 O -0.3777(5) -0.0833(2) 0.42416(14) 0.0618(15) Uani 1 1 d . . .
O16 O 0.0433(3) 0.21730(16) 0.33039(9) 0.0265(9) Uani 1 1 d . . .
H16A H 0.0907 0.2047 0.3147 0.032 Uiso 1 1 d R . .
H16B H 0.0384 0.2534 0.3311 0.032 Uiso 1 1 d R . .
O17 O 0.2979(4) 0.2790(2) 0.65048(11) 0.0468(13) Uani 1 1 d . . .
H17C H 0.2845 0.2788 0.6718 0.056 Uiso 1 1 d R . .
H17D H 0.3501 0.2523 0.6446 0.056 Uiso 1 1 d R . .
O18 O 0.4066(8) 0.4561(4) 0.5958(2) 0.034(2) Uani 0.50 1 d PU . .
O19 O 0.1761(3) 0.22504(16) 0.26858(9) 0.0180(8) Uani 1 1 d . . .
O20 O 0.2408(3) 0.21110(18) 0.21654(9) 0.0268(10) Uani 1 1 d . . .
O21 O -0.3109(3) 0.20909(18) 0.28832(10) 0.0268(10) Uani 1 1 d . . .
O22 O -0.4474(3) 0.23667(17) 0.24752(10) 0.0253(9) Uani 1 1 d . . .
O23 O -0.2643(5) 0.2602(2) 0.12879(11) 0.0622(15) Uani 1 1 d . . .
O24 O -0.0341(6) 0.2850(3) 0.12382(15) 0.0814(18) Uani 1 1 d U . .
O25 O -0.1820(6) 0.3495(2) 0.14686(14) 0.0767(18) Uani 1 1 d . . .
O26 O 0.3695(3) 0.26621(17) 0.32099(9) 0.0262(9) Uani 1 1 d . . .
H26D H 0.4019 0.2970 0.3288 0.031 Uiso 1 1 d R . .
H26C H 0.3680 0.2402 0.3359 0.031 Uiso 1 1 d R . .
O27 O 1.0395(4) 0.47996(19) 0.05833(10) 0.0345(11) Uani 1 1 d . . .
H27A H 1.0593 0.5106 0.0687 0.041 Uiso 1 1 d R . .
H27B H 0.9956 0.4568 0.0702 0.041 Uiso 1 1 d R . .
O28 O 0.1618(7) 0.9633(3) 0.02915(18) 0.121(3) Uani 1 1 d . . .
H28A H 0.0846 0.9735 0.0342 0.145 Uiso 1 1 d R . .
H28B H 0.1654 0.9349 0.0159 0.145 Uiso 1 1 d R . .
O29 O 0.1537(5) 0.9408(3) 0.39776(15) 0.0769(18) Uani 1 1 d . . .
H29A H 0.2605 0.9514 0.4036 0.092 Uiso 1 1 d R . .
H29B H 0.1363 0.9088 0.4116 0.092 Uiso 1 1 d R . .
O30 O 0.4885(5) 0.3056(2) 0.14906(13) 0.0673(16) Uani 1 1 d . . .
H30A H 0.4561 0.3317 0.1365 0.081 Uiso 1 1 d R . .
H30B H 0.5673 0.2953 0.1424 0.081 Uiso 1 1 d R . .
O31 O 0.8262(9) 0.1374(5) 0.1366(2) 0.055(3) Uani 0.50 1 d PU . .
O32 O 0.1963(10) 0.3264(4) 0.0815(3) 0.058(3) Uani 0.50 1 d PU . .
O33 O 0.4969(7) 0.0455(4) 0.0270(2) 0.129(3) Uani 1 1 d U . .
H33A H 0.4278 0.0364 0.0113 0.155 Uiso 1 1 d R . .
H33B H 0.5799 0.0451 0.0168 0.155 Uiso 1 1 d R . .
O5' O 0.7721(10) 0.0424(6) 0.0444(3) 0.092(5) Uani 0.50 1 d PDU . .
O6' O 0.8448(11) 0.0867(6) 0.0959(3) 0.095(4) Uani 0.50 1 d PDU . .
O7' O 0.9962(8) 0.0385(5) 0.0613(3) 0.068(3) Uani 0.50 1 d PDU . .
O18' O 0.3598(12) 0.5024(6) 0.5686(4) 0.099(4) Uani 0.50 1 d PU . .
S1 S -0.4886(2) -0.06090(12) 0.40969(11) 0.0267(9) Uani 0.690(8) 1 d P A 1
O15 O -0.5104(6) -0.0838(3) 0.37651(16) 0.039(2) Uani 0.690(8) 1 d PU A 1
S1' S -0.5001(7) -0.0485(3) 0.4310(3) 0.047(3) Uani 0.310(8) 1 d P A 2
O15' O -0.4771(19) -0.0358(9) 0.4657(5) 0.088(7) Uani 0.310(8) 1 d PU A 2
S2 S 0.85819(17) 0.03795(10) 0.06707(7) 0.0665(7) Uani 1 1 d D . .
S3 S -0.15305(16) 0.28808(10) 0.14111(4) 0.0455(5) Uani 1 1 d . . .

loop_
_atom_site_aniso_label
_atom_site_aniso_U_11
_atom_site_aniso_U_22
_atom_site_aniso_U_33
_atom_site_aniso_U_23
_atom_site_aniso_U_13
_atom_site_aniso_U_12
Cu1 0.0118(3) 0.0180(4) 0.0247(4) -0.0011(3) 0.0018(3) 0.0008(3)
Cu2 0.0126(3) 0.0226(4) 0.0190(4) -0.0006(3) -0.0005(3) 0.0007(3)
Cu3 0.0296(4) 0.0650(7) 0.0384(5) -0.0120(5) 0.0024(4) -0.0009(4)
Cu4 0.0114(3) 0.0155(3) 0.0251(4) 0.0022(3) 0.0006(3) 0.0007(3)
Cu5 0.0262(5) 0.0280(6) 0.0328(6) -0.0029(5) -0.0036(5) 0.0022(5)
C1 0.104(7) 0.071(6) 0.040(5) 0.008(5) 0.003(5) -0.053(6)
C2 0.092(7) 0.087(8) 0.098(8) 0.024(7) -0.036(6) -0.032(6)
C3 0.094(7) 0.087(8) 0.113(9) -0.019(8) -0.007(7) 0.003(6)
C4 0.114(3) 0.114(3) 0.114(3) -0.0001(9) 0.0008(9) 0.0003(9)
C5 0.114(3) 0.114(3) 0.114(3) 0.0000(9) 0.0007(9) 0.0005(9)
C6 0.053(7) 0.046(7) 0.074(8) -0.012(7) 0.033(7) -0.011(6)
C7 0.081(3) 0.082(3) 0.082(3) -0.0015(10) 0.0015(10) -0.0001(10)
C8 0.040(4) 0.047(5) 0.038(4) 0.008(4) 0.013(3) 0.013(3)
C9 0.030(3) 0.036(4) 0.028(4) 0.009(3) -0.002(3) 0.008(3)
C10 0.031(3) 0.038(4) 0.024(3) -0.004(3) 0.005(3) -0.002(3)
C11 0.030(3) 0.032(4) 0.028(3) 0.005(3) 0.006(3) 0.002(3)
C12 0.054(4) 0.032(4) 0.022(3) 0.002(3) 0.001(3) 0.004(3)
C13 0.026(3) 0.033(4) 0.029(4) -0.004(3) 0.002(3) 0.005(3)
C14 0.024(3) 0.030(4) 0.021(3) -0.001(3) 0.004(3) -0.001(3)
C15 0.025(3) 0.058(5) 0.049(5) -0.017(4) 0.005(3) -0.010(3)
C16 0.021(3) 0.027(3) 0.024(3) -0.005(3) -0.005(3) -0.004(3)
C17 0.038(3) 0.025(3) 0.022(3) -0.001(3) 0.000(3) 0.000(3)
C18 0.032(3) 0.023(3) 0.030(4) -0.003(3) 0.009(3) -0.001(3)
C19 0.039(4) 0.024(4) 0.038(4) -0.009(3) 0.008(3) -0.001(3)
C20 0.028(3) 0.027(4) 0.031(4) -0.003(3) -0.005(3) 0.004(3)
C21 0.016(3) 0.025(3) 0.030(3) -0.005(3) 0.002(3) 0.003(3)
C22 0.027(4) 0.068(5) 0.060(5) -0.032(5) 0.010(3) -0.015(4)
C23 0.029(4) 0.040(4) 0.067(5) -0.027(4) 0.010(3) -0.007(3)
C24 0.087(6) 0.131(8) 0.107(7) -0.071(7) 0.006(6) -0.034(6)
C25 0.065(5) 0.153(8) 0.066(6) -0.012(6) 0.013(5) -0.028(5)
C26 0.076(6) 0.106(8) 0.052(6) -0.032(6) -0.010(5) 0.006(6)
C27 0.051(5) 0.085(7) 0.074(7) -0.008(6) 0.001(5) -0.020(5)
C28 0.054(5) 0.044(5) 0.072(6) -0.023(5) -0.006(4) 0.003(4)
C29 0.013(3) 0.021(3) 0.024(3) -0.008(3) -0.005(2) 0.002(2)
C30 0.010(3) 0.018(3) 0.029(3) -0.004(3) -0.004(2) 0.003(2)
C31 0.017(3) 0.025(3) 0.033(4) 0.003(3) 0.002(3) -0.003(3)
C32 0.024(3) 0.019(3) 0.038(4) 0.009(3) 0.001(3) -0.001(3)
C33 0.020(3) 0.018(3) 0.035(4) 0.001(3) -0.004(3) 0.002(2)
C34 0.017(3) 0.023(3) 0.030(3) -0.001(3) -0.001(2) -0.001(2)
C35 0.015(3) 0.017(3) 0.026(3) 0.004(3) 0.001(2) 0.002(2)
C36 0.014(3) 0.025(3) 0.023(3) -0.001(3) -0.003(2) 0.002(3)
C37 0.016(3) 0.022(3) 0.020(3) -0.001(3) 0.000(2) 0.000(3)
C38 0.017(3) 0.019(3) 0.013(3) 0.002(3) 0.000(2) -0.001(2)
C39 0.020(3) 0.020(3) 0.030(3) 0.009(3) -0.006(2) 0.000(2)
C40 0.024(3) 0.020(3) 0.044(4) 0.007(3) -0.003(3) -0.004(3)
C41 0.016(3) 0.021(3) 0.033(3) 0.007(3) -0.005(2) -0.010(2)
C42 0.014(3) 0.022(3) 0.016(3) 0.000(3) 0.000(2) 0.000(2)
C43 0.014(3) 0.020(3) 0.020(3) -0.002(3) 0.006(2) -0.004(2)
C44 0.018(3) 0.027(4) 0.014(3) 0.000(3) 0.001(2) 0.003(3)
C45 0.030(3) 0.022(4) 0.072(5) 0.007(4) -0.019(3) 0.000(3)
C46 0.021(3) 0.019(3) 0.025(3) 0.002(3) 0.001(3) 0.002(3)
C47 0.031(3) 0.018(3) 0.030(4) 0.006(3) -0.003(3) 0.004(3)
C48 0.032(3) 0.020(3) 0.031(4) -0.005(3) -0.002(3) 0.002(3)
C49 0.034(3) 0.023(3) 0.032(4) -0.006(3) -0.009(3) 0.008(3)
C50 0.021(3) 0.018(3) 0.030(4) 0.000(3) 0.002(3) 0.001(3)
C51 0.023(3) 0.027(4) 0.031(4) 0.002(3) 0.004(3) 0.001(3)
C52 0.017(3) 0.016(3) 0.022(3) 0.001(3) -0.001(3) 0.000(2)
C53 0.012(3) 0.019(3) 0.021(3) -0.004(3) 0.001(2) 0.002(2)
C54 0.016(3) 0.027(3) 0.025(3) 0.002(3) 0.006(2) 0.005(2)
C55 0.024(3) 0.033(4) 0.019(3) 0.001(3) -0.002(3) 0.009(3)
C56 0.011(3) 0.030(4) 0.031(4) -0.001(3) -0.003(2) 0.008(2)
C57 0.013(3) 0.015(3) 0.022(3) 0.000(3) 0.002(2) 0.003(2)
C58 0.014(3) 0.018(3) 0.020(3) -0.002(3) -0.002(2) 0.004(2)
C59 0.017(3) 0.014(3) 0.026(3) -0.003(3) 0.000(2) 0.000(2)
C60 0.029(3) 0.047(4) 0.029(4) 0.001(4) -0.003(3) 0.001(3)
C61 0.031(3) 0.040(4) 0.031(4) -0.005(4) 0.001(3) 0.005(3)
C62 0.042(4) 0.037(4) 0.054(5) 0.021(4) 0.014(3) 0.014(3)
C63 0.035(4) 0.072(6) 0.037(4) 0.010(4) 0.000(3) 0.018(4)
C64 0.044(4) 0.036(4) 0.035(4) -0.002(4) -0.003(3) -0.016(3)
C65 0.040(4) 0.029(4) 0.051(5) -0.004(4) -0.011(3) 0.006(3)
C66 0.025(4) 0.038(5) 0.170(10) 0.020(6) 0.002(5) -0.003(4)
C6' 0.056(8) 0.100(10) 0.066(9) -0.011(8) 0.007(7) 0.018(7)
N1 0.029(3) 0.044(4) 0.043(4) -0.007(3) 0.005(3) 0.001(3)
N2 0.079(5) 0.091(7) 0.089(6) 0.006(6) -0.025(5) -0.007(5)
N3 0.058(4) 0.101(6) 0.038(4) -0.010(4) 0.003(3) -0.057(4)
N4 0.041(3) 0.099(6) 0.064(4) -0.013(4) 0.008(3) 0.015(4)
N5 0.060(4) 0.060(4) 0.060(4) -0.0004(10) 0.0011(10) -0.0002(10)
N6 0.030(3) 0.087(5) 0.063(4) -0.019(4) 0.005(3) -0.006(3)
N7 0.035(3) 0.044(4) 0.052(4) 0.003(3) -0.006(3) -0.005(3)
N8 0.055(4) 0.071(5) 0.039(4) -0.023(4) -0.012(3) 0.020(4)
N9 0.057(4) 0.082(6) 0.067(5) -0.011(5) -0.002(4) -0.027(4)
N10 0.025(3) 0.076(5) 0.087(5) -0.059(4) 0.011(3) -0.015(3)
N11 0.041(4) 0.089(6) 0.073(5) -0.056(5) 0.020(3) -0.021(4)
N12 0.021(2) 0.028(3) 0.026(3) -0.005(3) 0.005(2) 0.003(2)
N13 0.013(2) 0.020(3) 0.029(3) -0.004(2) -0.003(2) 0.000(2)
N14 0.030(3) 0.020(3) 0.032(3) -0.002(3) 0.007(2) 0.000(2)
N15 0.028(3) 0.030(3) 0.035(3) -0.008(3) -0.008(2) 0.005(2)
N16 0.025(3) 0.024(3) 0.022(3) -0.004(2) 0.002(2) 0.000(2)
N17 0.024(3) 0.059(4) 0.036(3) -0.016(3) -0.001(2) -0.008(3)
N18 0.017(2) 0.021(3) 0.020(3) -0.003(2) -0.003(2) -0.001(2)
N19 0.017(2) 0.028(3) 0.014(2) 0.001(2) 0.001(2) 0.004(2)
N20 0.037(3) 0.032(3) 0.018(3) 0.002(3) -0.002(2) 0.004(2)
N21 0.037(3) 0.027(3) 0.032(3) 0.000(3) 0.005(2) 0.010(2)
N22 0.033(3) 0.040(3) 0.021(3) 0.005(3) 0.003(2) 0.008(3)
N23 0.049(3) 0.043(4) 0.033(3) 0.006(3) 0.007(3) 0.020(3)
N24 0.037(3) 0.038(3) 0.028(3) 0.001(3) 0.001(2) 0.009(3)
N25 0.017(2) 0.016(2) 0.024(3) -0.002(2) 0.000(2) 0.001(2)
N26 0.032(3) 0.020(3) 0.084(5) 0.004(3) -0.011(3) -0.001(2)
N27 0.021(2) 0.017(3) 0.026(3) -0.002(2) -0.003(2) 0.000(2)
N28 0.028(3) 0.017(3) 0.028(3) 0.002(2) 0.001(2) 0.005(2)
N29 0.029(3) 0.017(3) 0.043(3) -0.005(3) 0.004(2) -0.004(2)
N30 0.017(2) 0.019(3) 0.024(3) -0.004(2) 0.001(2) 0.002(2)
N31 0.025(3) 0.029(3) 0.029(3) -0.002(3) -0.002(2) -0.001(2)
N32 0.042(3) 0.042(4) 0.031(3) -0.008(3) -0.003(3) 0.011(3)
N33 0.027(3) 0.030(3) 0.037(3) 0.001(3) 0.005(2) 0.002(2)
N34 0.040(3) 0.027(3) 0.045(4) 0.003(3) -0.009(3) 0.000(3)
N35 0.049(4) 0.028(4) 0.142(7) 0.005(4) 0.020(4) 0.001(3)
N36 0.028(3) 0.028(3) 0.037(3) 0.002(3) -0.002(2) 0.001(2)
N5' 0.045(6) 0.111(9) 0.064(7) -0.017(7) 0.005(6) 0.012(7)
O1 0.0125(19) 0.037(3) 0.029(2) 0.005(2) 0.0012(17) 0.0065(18)
O2 0.021(2) 0.025(2) 0.037(3) 0.011(2) -0.0037(18) -0.0052(17)
O3 0.018(2) 0.029(2) 0.052(3) 0.013(2) 0.0072(19) 0.0033(19)
O4 0.0138(18) 0.020(2) 0.027(2) 0.0044(19) -0.0011(16) 0.0022(16)
O5 0.031(2) 0.030(2) 0.031(2) 0.0010(10) 0.0004(10) 0.0001(10)
O6 0.062(3) 0.061(3) 0.062(3) 0.0006(10) 0.0003(10) -0.0011(10)
O7 0.067(3) 0.067(3) 0.066(3) 0.0011(10) 0.0022(10) 0.0009(10)
O8 0.033(2) 0.020(2) 0.021(2) 0.0002(19) -0.0074(17) -0.0051(17)
O9 0.0147(18) 0.023(2) 0.025(2) 0.002(2) 0.0037(16) 0.0010(17)
O10 0.018(2) 0.031(2) 0.034(2) 0.011(2) -0.0049(18) 0.0000(18)
O11 0.0182(19) 0.020(2) 0.035(2) 0.006(2) 0.0045(17) 0.0007(17)
O12 0.0115(19) 0.021(2) 0.039(3) -0.002(2) -0.0010(17) -0.0002(16)
O13 0.046(3) 0.034(3) 0.060(3) 0.015(3) 0.001(2) -0.014(2)
O14 0.061(3) 0.038(3) 0.087(4) 0.030(3) 0.004(3) 0.009(3)
O16 0.035(2) 0.018(2) 0.027(2) 0.001(2) 0.0122(18) 0.0044(18)
O17 0.051(3) 0.058(3) 0.032(3) -0.005(3) 0.016(2) -0.013(2)
O18 0.046(5) 0.023(4) 0.031(4) -0.007(4) -0.003(4) -0.008(4)
O19 0.0119(17) 0.025(2) 0.017(2) 0.0031(19) 0.0012(15) 0.0011(16)
O20 0.0173(19) 0.041(3) 0.022(2) -0.005(2) 0.0041(17) 0.0068(18)
O21 0.018(2) 0.038(3) 0.024(2) -0.004(2) 0.0005(17) -0.0055(18)
O22 0.0144(19) 0.029(2) 0.033(2) 0.003(2) 0.0035(17) -0.0005(17)
O23 0.098(4) 0.059(4) 0.030(3) 0.010(3) -0.031(3) -0.020(3)
O24 0.081(2) 0.084(2) 0.080(2) 0.0020(10) 0.0018(10) 0.0019(10)
O25 0.124(5) 0.044(4) 0.062(4) 0.011(3) -0.027(4) -0.005(3)
O26 0.039(2) 0.019(2) 0.020(2) 0.000(2) -0.0008(18) -0.0084(18)
O27 0.037(2) 0.034(3) 0.033(2) -0.003(2) -0.0010(19) -0.003(2)
O28 0.136(6) 0.112(6) 0.115(6) -0.002(5) -0.025(5) 0.076(5)
O29 0.060(3) 0.081(5) 0.089(4) -0.011(4) -0.004(3) 0.009(3)
O30 0.072(4) 0.068(4) 0.062(4) -0.008(3) 0.004(3) 0.002(3)
O31 0.056(5) 0.063(6) 0.047(5) 0.005(5) -0.018(4) -0.013(5)
O32 0.072(6) 0.045(6) 0.057(6) 0.006(5) 0.030(5) 0.007(5)
O33 0.121(5) 0.126(6) 0.139(6) 0.037(5) -0.025(5) -0.030(5)
O5' 0.091(5) 0.092(5) 0.092(5) 0.0012(10) 0.0010(10) 0.0000(10)
O6' 0.095(4) 0.094(4) 0.096(4) 0.0006(10) 0.0007(10) 0.0001(10)
O7' 0.068(3) 0.068(3) 0.069(3) 0.0016(10) 0.0015(10) -0.0007(10)
O18' 0.087(7) 0.101(8) 0.109(8) -0.038(7) -0.006(6) -0.006(6)
S1 0.0223(12) 0.0235(14) 0.034(2) 0.0057(15) -0.0051(12) -0.0065(10)
O15 0.053(4) 0.023(3) 0.040(4) 0.001(3) 0.002(3) -0.003(3)
S1' 0.050(4) 0.029(4) 0.060(7) 0.026(5) -0.025(4) -0.019(3)
O15' 0.104(10) 0.075(10) 0.085(10) 0.017(8) -0.016(8) -0.029(8)
S2 0.0262(9) 0.0595(14) 0.1138(19) 0.0566(15) 0.0045(11) 0.0004(9)
S3 0.0329(9) 0.0786(15) 0.0250(9) 0.0128(10) -0.0014(7) 0.0175(10)

loop_
_atom_type_symbol
_atom_type_description
_atom_type_scat_dispersion_real
_atom_type_scat_dispersion_imag
_atom_type_scat_source
C C 0.0033 0.0016 'International Tables Vol C Tables 4.2.6.8 and 6.1.1.4'
H H 0.0000 0.0000 'International Tables Vol C Tables 4.2.6.8 and 6.1.1.4'
Cu Cu 0.3201 1.2651 'International Tables Vol C Tables 4.2.6.8 and 6.1.1.4'
N N 0.0061 0.0033 'International Tables Vol C Tables 4.2.6.8 and 6.1.1.4'
O O 0.0106 0.0060 'International Tables Vol C Tables 4.2.6.8 and 6.1.1.4'
S S 0.1246 0.1234 'International Tables Vol C Tables 4.2.6.8 and 6.1.1.4'

loop_
_geom_angle_atom_site_label_1
_geom_angle_atom_site_label_2
_geom_angle_atom_site_label_3
_geom_angle
_geom_angle_site_symmetry_1
_geom_angle_site_symmetry_3
O12 Cu1 N12 97.74(17) 1_655 .
O12 Cu1 N13 86.10(16) 1_655 .
N12 Cu1 N13 175.04(17) . .
O12 Cu1 O9 153.35(16) 1_655 .
N12 Cu1 O9 87.76(16) . .
N13 Cu1 O9 87.41(16) . .
O12 Cu1 O16 112.24(15) 1_655 .
N12 Cu1 O16 95.03(18) . .
N13 Cu1 O16 86.36(17) . .
O9 Cu1 O16 93.08(14) . .
O12 Cu1 O10 99.14(14) 1_655 .
N12 Cu1 O10 96.72(16) . .
N13 Cu1 O10 79.51(16) . .
O9 Cu1 O10 54.24(13) . .
O16 Cu1 O10 144.55(12) . .
O1 Cu2 N18 94.81(17) 1_455 .
O1 Cu2 N19 89.77(16) 1_455 .
N18 Cu2 N19 174.97(17) . .
O1 Cu2 O4 151.34(16) 1_455 .
N18 Cu2 O4 89.92(16) . .
N19 Cu2 O4 85.05(16) . .
O1 Cu2 O8 110.61(15) 1_455 .
N18 Cu2 O8 93.57(17) . .
N19 Cu2 O8 86.75(17) . .
O4 Cu2 O8 97.24(14) . .
O1 Cu2 O3 97.70(14) 1_455 .
N18 Cu2 O3 93.15(16) . .
N19 Cu2 O3 84.15(16) . .
O4 Cu2 O3 53.76(13) . .
O8 Cu2 O3 150.19(12) . .
N7 Cu3 N1 168.1(3) . .
N7 Cu3 N24 87.8(2) . 2_655
N1 Cu3 N24 92.9(2) . 2_655
N7 Cu3 N6 91.3(2) . 1_455
N1 Cu3 N6 87.8(2) . 1_455
N24 Cu3 N6 178.6(3) 2_655 1_455
N7 Cu3 O17 94.4(2) . .
N1 Cu3 O17 97.5(2) . .
N24 Cu3 O17 87.97(19) 2_655 .
N6 Cu3 O17 93.2(2) 1_455 .
N7 Cu3 O18 85.8(3) . .
N1 Cu3 O18 82.3(3) . .
N24 Cu3 O18 87.4(2) 2_655 .
N6 Cu3 O18 91.4(3) 1_455 .
O17 Cu3 O18 175.4(2) . .
N25 Cu4 O22 96.95(17) . 1_655
N25 Cu4 N30 173.66(17) . 2_655
O22 Cu4 N30 87.51(17) 1_655 2_655
N25 Cu4 O19 88.24(16) . .
O22 Cu4 O19 152.31(15) 1_655 .
N30 Cu4 O19 85.74(16) 2_655 .
N25 Cu4 O26 94.79(17) . .
O22 Cu4 O26 116.50(15) 1_655 .
N30 Cu4 O26 87.20(17) 2_655 .
O19 Cu4 O26 89.97(14) . .
N25 Cu4 O20 93.68(16) . .
O22 Cu4 O20 96.95(14) 1_655 .
N30 Cu4 O20 81.27(16) 2_655 .
O19 Cu4 O20 55.48(12) . .
O26 Cu4 O20 144.09(12) . .
N36 Cu5 N36 179.999(1) 1_655 3_665
N36 Cu5 N31 91.42(19) 1_655 3_765
N36 Cu5 N31 88.58(19) 3_665 3_765
N36 Cu5 N31 88.58(19) 1_655 .
N36 Cu5 N31 91.42(19) 3_665 .
N31 Cu5 N31 179.999(1) 3_765 .
N36 Cu5 O27 86.69(18) 1_655 .
N36 Cu5 O27 93.31(18) 3_665 .
N31 Cu5 O27 89.25(17) 3_765 .
N31 Cu5 O27 90.75(17) . .
N36 Cu5 O27 93.31(18) 1_655 3_765
N36 Cu5 O27 86.69(18) 3_665 3_765
N31 Cu5 O27 90.75(17) 3_765 3_765
N31 Cu5 O27 89.25(17) . 3_765
O27 Cu5 O27 179.999(2) . 3_765
N1 C1 N3 111.3(8) . .
N1 C1 H1 124.4 . .
N3 C1 H1 124.4 . .
N1 C2 N2 114.1(9) . .
N1 C2 H2 122.9 . .
N2 C2 H2 122.9 . .
N3 C3 C4 111.8(9) . .
N3 C3 H3A 109.3 . .
C4 C3 H3A 109.3 . .
N3 C3 H3B 109.3 . .
C4 C3 H3B 109.3 . .
H3A C3 H3B 107.9 . .
C5 C4 C3 109.2(10) . .
C5 C4 H4A 109.8 . .
C3 C4 H4A 109.8 . .
C5 C4 H4B 109.8 . .
C3 C4 H4B 109.8 . .
H4A C4 H4B 108.3 . .
C4 C5 N4 99.9(9) . .
C4 C5 H5A 111.8 . .
N4 C5 H5A 111.8 . .
C4 C5 H5B 111.8 . .
N4 C5 H5B 111.8 . .
H5A C5 H5B 109.5 . .
N5 C6 N6 113.2(12) . .
N5 C6 H6 123.4 . .
N6 C6 H6 123.4 . .
N6 C7 N4 114.1(9) . .
N6 C7 H7 123.0 . .
N4 C7 H7 123.0 . .
N24 C8 N23 113.8(6) . .
N24 C8 H8 123.1 . .
N23 C8 H8 123.1 . .
N22 C9 N24 111.1(5) . .
N22 C9 H9 124.5 . .
N24 C9 H9 124.5 . .
N22 C10 C11 112.0(5) . .
N22 C10 H10A 109.2 . .
C11 C10 H10A 109.2 . .
N22 C10 H10B 109.2 . .
C11 C10 H10B 109.2 . .
H10A C10 H10B 107.9 . .
C12 C11 C10 111.8(5) . .
C12 C11 H11A 109.3 . .
C10 C11 H11A 109.3 . .
C12 C11 H11B 109.3 . .
C10 C11 H11B 109.3 . .
H11A C11 H11B 107.9 . .
N20 C12 C11 109.9(5) . .
N20 C12 H12A 109.7 . .
C11 C12 H12A 109.7 . .
N20 C12 H12B 109.7 . .
C11 C12 H12B 109.7 . .
H12A C12 H12B 108.2 . .
N19 C13 N20 109.9(5) . .
N19 C13 H13 125.1 . .
N20 C13 H13 125.1 . .
N21 C14 N19 113.7(5) . .
N21 C14 H14 123.2 . .
N19 C14 H14 123.2 . .
N17 C15 N18 114.1(5) . .
N17 C15 H15 123.0 . .
N18 C15 H15 123.0 . .
N16 C16 N18 111.4(5) . .
N16 C16 H16 124.3 . .
N18 C16 H16 124.3 . .
N16 C17 C18 111.6(5) . .
N16 C17 H17A 109.3 . .
C18 C17 H17A 109.3 . .
N16 C17 H17B 109.3 . .
C18 C17 H17B 109.3 . .
H17A C17 H17B 108.0 . .
C19 C18 C17 110.5(5) . .
C19 C18 H18A 109.5 . .
C17 C18 H18A 109.5 . .
C19 C18 H18B 109.5 . .
C17 C18 H18B 109.5 . .
H18A C18 H18B 108.1 . .
N14 C19 C18 111.6(5) . .
N14 C19 H19A 109.3 . .
C18 C19 H19A 109.3 . .
N14 C19 H19B 109.3 . .
C18 C19 H19B 109.3 . .
H19A C19 H19B 108.0 . .
N15 C20 N13 114.7(5) . .
N15 C20 H20 122.7 . .
N13 C20 H20 122.7 . .
N14 C21 N13 110.1(5) . .
N14 C21 H21 124.9 . .
N13 C21 H21 124.9 . .
N11 C22 N12 115.4(6) . .
N11 C22 H22 122.3 . .
N12 C22 H22 122.3 . .
N12 C23 N10 109.5(5) . .
N12 C23 H23 125.3 . .
N10 C23 H23 125.3 . .
C25 C24 N10 117.5(11) . .
C25 C24 H24A 107.9 . .
N10 C24 H24A 107.9 . .
C25 C24 H24B 107.9 . .
N10 C24 H24B 107.9 . .
H24A C24 H24B 107.2 . .
C24 C25 C26 118.0(10) . .
C24 C25 H25A 107.8 . .
C26 C25 H25A 107.8 . .
C24 C25 H25B 107.8 . .
C26 C25 H25B 107.8 . .
H25A C25 H25B 107.1 . .
N8 C26 C25 108.0(7) . .
N8 C26 H26A 110.1 . .
C25 C26 H26A 110.1 . .
N8 C26 H26B 110.1 . .
C25 C26 H26B 110.1 . .
H26A C26 H26B 108.4 . .
N9 C27 N7 117.4(9) . .
N9 C27 H27 121.3 . .
N7 C27 H27 121.3 . .
N8 C28 N7 109.6(7) . .
N8 C28 H28 125.2 . .
N7 C28 H28 125.2 . .
O2 C29 O1 129.0(5) . .
O2 C29 C30 116.4(5) . .
O1 C29 C30 114.6(5) . .
C31 C30 C35 120.9(5) . .
C31 C30 C29 119.7(5) . .
C35 C30 C29 119.4(5) . .
C32 C31 C30 118.9(5) . .
C32 C31 H31 120.5 . .
C30 C31 H31 120.5 . .
C31 C32 C33 121.0(5) . .
C31 C32 S2 118.8(4) . .
C33 C32 S2 120.2(4) . .
C34 C33 C32 120.1(5) . .
C34 C33 H33 119.9 . .
C32 C33 H33 119.9 . .
C33 C34 C35 118.8(5) . .
C33 C34 C36 119.6(5) . .
C35 C34 C36 121.6(5) . .
C30 C35 C34 120.3(5) . .
C30 C35 H35 119.8 . .
C34 C35 H35 119.8 . .
O3 C36 O4 122.1(5) . .
O3 C36 C34 118.9(5) . .
O4 C36 C34 118.9(5) . .
O10 C37 O9 122.5(5) . .
O10 C37 C38 119.1(5) . .
O9 C37 C38 118.5(5) . .
C43 C38 C39 119.3(5) . .
C43 C38 C37 122.2(5) . .
C39 C38 C37 118.5(5) . .
C40 C39 C38 120.2(5) . .
C40 C39 H39 119.9 . .
C38 C39 H39 119.9 . .
C41 C40 C39 120.5(5) . .
C41 C40 S1 120.3(4) . .
C39 C40 S1 118.6(4) . .
C41 C40 S1' 116.3(5) . .
C39 C40 S1' 118.7(5) . .
S1 C40 S1' 29.0(3) . .
C40 C41 C42 120.3(5) . .
C40 C41 H41 119.9 . .
C42 C41 H41 119.9 . .
C41 C42 C43 118.8(5) . .
C41 C42 C44 121.8(5) . .
C43 C42 C44 119.4(5) . .
C38 C43 C42 120.7(5) . .
C38 C43 H43 119.6 . .
C42 C43 H43 119.6 . .
O11 C44 O12 127.5(5) . .
O11 C44 C42 117.3(5) . .
O12 C44 C42 115.2(5) . .
N26 C45 N25 115.6(5) . .
N26 C45 H45 122.2 . .
N25 C45 H45 122.2 . .
N25 C46 N27 110.2(5) . .
N25 C46 H46 124.9 . .
N27 C46 H46 124.9 . .
N27 C47 C48 112.1(5) . .
N27 C47 H47A 109.2 . .
C48 C47 H47A 109.2 . .
N27 C47 H47B 109.2 . .
C48 C47 H47B 109.2 . .
H47A C47 H47B 107.9 . .
C49 C48 C47 112.0(5) . .
C49 C48 H48A 109.2 . .
C47 C48 H48A 109.2 . .
C49 C48 H48B 109.2 . .
C47 C48 H48B 109.2 . .
H48A C48 H48B 107.9 . .
N28 C49 C48 111.3(5) . .
N28 C49 H49A 109.4 . .
C48 C49 H49A 109.4 . .
N28 C49 H49B 109.4 . .
C48 C49 H49B 109.4 . .
H49A C49 H49B 108.0 . .
N28 C50 N30 108.5(5) . .
N28 C50 H50 125.7 . .
N30 C50 H50 125.7 . .
N29 C51 N30 114.1(5) . .
N29 C51 H51 123.0 . .
N30 C51 H51 123.0 . .
O19 C52 O20 122.5(5) . .
O19 C52 C53 118.2(5) . .
O20 C52 C53 119.2(5) . .
C54 C53 C58 120.6(5) . .
C54 C53 C52 118.2(5) . .
C58 C53 C52 121.2(5) . .
C53 C54 C55 118.7(5) . .
C53 C54 H54 120.6 . .
C55 C54 H54 120.6 . .
C54 C55 C56 120.8(5) . .
C54 C55 S3 118.5(4) . .
C56 C55 S3 120.6(4) . .
C57 C56 C55 120.6(5) . .
C57 C56 H56 119.7 . .
C55 C56 H56 119.7 . .
C56 C57 C58 118.5(5) . .
C56 C57 C59 121.4(5) . .
C58 C57 C59 120.1(5) . .
C57 C58 C53 120.7(5) . .
C57 C58 H58 119.6 . .
C53 C58 H58 119.6 . .
O21 C59 O22 126.0(5) . .
O21 C59 C57 117.9(5) . .
O22 C59 C57 116.1(5) . .
N32 C60 N31 115.6(6) . .
N32 C60 H60 122.2 . .
N31 C60 H60 122.2 . .
N31 C61 N33 110.3(6) . .
N31 C61 H61 124.8 . .
N33 C61 H61 124.8 . .
N33 C62 C63 112.2(6) . .
N33 C62 H62A 109.2 . .
C63 C62 H62A 109.2 . .
N33 C62 H62B 109.2 . .
C63 C62 H62B 109.2 . .
H62A C62 H62B 107.9 . .
C64 C63 C62 116.6(6) . .
C64 C63 H63A 108.2 . .
C62 C63 H63A 108.2 . .
C64 C63 H63B 108.2 . .
C62 C63 H63B 108.2 . .
H63A C63 H63B 107.3 . .
N34 C64 C63 112.0(5) . .
N34 C64 H64A 109.2 . .
C63 C64 H64A 109.2 . .
N34 C64 H64B 109.2 . .
C63 C64 H64B 109.2 . .
H64A C64 H64B 107.9 . .
N36 C65 N34 111.3(6) . .
N36 C65 H65 124.3 . .
N34 C65 H65 124.3 . .
N35 C66 N36 114.8(6) . .
N35 C66 H66 122.6 . .
N36 C66 H66 122.6 . .
N5' C6' N6 116.6(15) . .
N5' C6' H6' 121.7 . .
N6 C6' H6' 121.7 . .
C1 N1 C2 103.0(7) . .
C1 N1 Cu3 130.6(6) . .
C2 N1 Cu3 124.8(6) . .
N3 N2 C2 99.3(7) . .
C1 N3 N2 111.8(7) . .
C1 N3 C3 131.1(9) . .
N2 N3 C3 116.6(7) . .
N5' N4 C7 104.0(10) . .
N5' N4 N5 60.4(10) . .
C7 N4 N5 108.0(8) . .
N5' N4 C5 108.3(10) . .
C7 N4 C5 129.3(9) . .
N5 N4 C5 121.7(9) . .
N5' N5 C6 94.5(13) . .
N5' N5 N4 49.6(8) . .
C6 N5 N4 101.0(12) . .
C7 N6 C6' 86.4(9) . .
C7 N6 C6 99.5(8) . .
C6' N6 C6 61.5(10) . .
C7 N6 Cu3 130.9(7) . 1_655
C6' N6 Cu3 126.2(9) . 1_655
C6 N6 Cu3 127.3(7) . 1_655
C27 N7 C28 101.7(7) . .
C27 N7 Cu3 131.5(6) . .
C28 N7 Cu3 124.1(5) . .
C28 N8 N9 110.0(7) . .
C28 N8 C26 129.2(9) . .
N9 N8 C26 120.6(7) . .
C27 N9 N8 101.3(7) . .
C23 N10 N11 111.9(5) . .
C23 N10 C24 126.9(7) . .
N11 N10 C24 120.3(7) . .
C22 N11 N10 100.7(5) . .
C23 N12 C22 102.3(5) . .
C23 N12 Cu1 128.7(4) . .
C22 N12 Cu1 129.0(4) . .
C21 N13 C20 103.2(5) . .
C21 N13 Cu1 127.7(4) . .
C20 N13 Cu1 128.2(4) . .
C21 N14 N15 109.7(5) . .
C21 N14 C19 127.9(5) . .
N15 N14 C19 122.3(5) . .
C20 N15 N14 102.4(5) . .
C16 N16 N17 108.9(5) . .
C16 N16 C17 130.3(5) . .
N17 N16 C17 120.7(5) . .
C15 N17 N16 103.2(5) . .
C16 N18 C15 102.4(5) . .
C16 N18 Cu2 130.0(4) . .
C15 N18 Cu2 127.6(4) . .
C13 N19 C14 103.2(5) . .
C13 N19 Cu2 130.5(4) . .
C14 N19 Cu2 125.8(4) . .
C13 N20 N21 110.9(5) . .
C13 N20 C12 128.9(5) . .
N21 N20 C12 120.1(5) . .
C14 N21 N20 102.3(5) . .
C9 N22 N23 110.2(5) . .
C9 N22 C10 129.4(5) . .
N23 N22 C10 120.3(5) . .
N22 N23 C8 102.1(5) . .
C9 N24 C8 102.8(5) . .
C9 N24 Cu3 131.4(5) . 2_645
C8 N24 Cu3 125.8(4) . 2_645
C46 N25 C45 102.1(5) . .
C46 N25 Cu4 130.1(4) . .
C45 N25 Cu4 127.9(4) . .
C45 N26 N27 101.6(5) . .
C46 N27 N26 110.5(5) . .
C46 N27 C47 130.1(5) . .
N26 N27 C47 119.2(5) . .
C50 N28 N29 110.2(5) . .
C50 N28 C49 127.7(5) . .
N29 N28 C49 121.9(5) . .
C51 N29 N28 103.0(5) . .
C50 N30 C51 104.1(5) . .
C50 N30 Cu4 126.6(4) . 2_645
C51 N30 Cu4 128.4(4) . 2_645
C61 N31 C60 102.0(5) . .
C61 N31 Cu5 126.9(4) . .
C60 N31 Cu5 129.5(4) . .
C60 N32 N33 101.8(5) . .
C61 N33 N32 110.2(5) . .
C61 N33 C62 130.1(6) . .
N32 N33 C62 119.5(5) . .
C65 N34 N35 109.6(5) . .
C65 N34 C64 130.8(6) . .
N35 N34 C64 119.5(6) . .
C66 N35 N34 102.4(6) . .
C65 N36 C66 101.8(5) . .
C65 N36 Cu5 128.7(4) . 1_455
C66 N36 Cu5 128.5(4) . 1_455
N4 N5' N5 70.0(11) . .
N4 N5' C6' 101.8(14) . .
N5 N5' C6' 91.9(14) . .
C29 O1 Cu2 129.8(4) . 1_655
C36 O3 Cu2 78.3(3) . .
C36 O4 Cu2 104.8(3) . .
O5' O5 S2 60.0(10) . .
O6' O6 S2 83.9(8) . .
O6' O6 O7' 147.6(11) . .
S2 O6 O7' 64.1(6) . .
O7' O7 S2 58.2(5) . .
O7' O7 O5' 97.7(7) . .
S2 O7 O5' 43.9(4) . .
Cu2 O8 H8A 117.8 . .
Cu2 O8 H8B 116.3 . .
H8A O8 H8B 114.1 . .
C37 O9 Cu1 103.7(3) . .
C37 O10 Cu1 77.6(3) . .
C44 O12 Cu1 130.6(4) . 1_455
S1' O13 S1 37.1(6) . .
S1 O14 S1' 36.4(4) . .
Cu1 O16 H16A 109.7 . .
Cu1 O16 H16B 127.5 . .
H16A O16 H16B 113.9 . .
Cu3 O17 H17C 117.7 . .
Cu3 O17 H17D 113.2 . .
H17C O17 H17D 112.0 . .
O18' O18 Cu3 144.4(6) . .
C52 O19 Cu4 102.0(3) . .
C52 O20 Cu4 78.3(3) . .
C59 O22 Cu4 129.0(4) . 1_455
Cu4 O26 H26D 128.6 . .
Cu4 O26 H26C 113.7 . .
H26D O26 H26C 110.9 . .
Cu5 O27 H27A 110.2 . .
Cu5 O27 H27B 125.6 . .
H27A O27 H27B 112.7 . .
H28A O28 H28B 114.4 . .
H29A O29 H29B 103.7 . .
H30A O30 H30B 111.5 . .
H33A O33 H33B 111.3 . .
O5 O5' S2 90.7(12) . .
O5 O5' O7 148.0(13) . .
S2 O5' O7 58.8(6) . .
O6 O6' S2 54.0(6) . .
O7 O7' O6 120.9(8) . .
O7 O7' S2 67.7(5) . .
O6 O7' S2 56.4(5) . .
O14 S1 O15 111.4(4) . .
O14 S1 O13 117.0(4) . .
O15 S1 O13 110.5(4) . .
O14 S1 C40 107.8(3) . .
O15 S1 C40 106.8(4) . .
O13 S1 C40 102.3(3) . .
O13 S1' O15' 104.4(12) . .
O13 S1' O14 128.6(8) . .
O15' S1' O14 99.3(10) . .
O13 S1' C40 113.8(5) . .
O15' S1' C40 110.4(10) . .
O14 S1' C40 99.1(6) . .
O5' S2 O6 133.6(8) . .
O5' S2 O7' 124.2(7) . .
O6 S2 O7' 59.5(5) . .
O5' S2 O5 29.3(6) . .
O6 S2 O5 116.0(6) . .
O7' S2 O5 143.7(6) . .
O5' S2 O7 77.3(7) . .
O6 S2 O7 111.0(5) . .
O7' S2 O7 54.2(5) . .
O5 S2 O7 106.2(5) . .
O5' S2 O6' 113.0(7) . .
O6 S2 O6' 42.1(5) . .
O7' S2 O6' 101.5(5) . .
O5 S2 O6' 84.9(5) . .
O7 S2 O6' 151.4(6) . .
O5' S2 C32 110.0(7) . .
O6 S2 C32 111.6(5) . .
O7' S2 C32 107.2(5) . .
O5 S2 C32 107.4(4) . .
O7 S2 C32 103.8(5) . .
O6' S2 C32 97.5(5) . .
O23 S3 O24 120.3(4) . .
O23 S3 O25 110.2(3) . .
O24 S3 O25 107.5(4) . .
O23 S3 C55 104.5(3) . .
O24 S3 C55 109.2(3) . .
O25 S3 C55 104.0(3) . .

loop_
_geom_bond_atom_site_label_1
_geom_bond_atom_site_label_2
_geom_bond_distance
_geom_bond_site_symmetry_2
Cu1 O12 1.976(3) 1_655
Cu1 N12 1.989(5) .
Cu1 N13 1.997(5) .
Cu1 O9 2.062(3) .
Cu1 O16 2.203(4) .
Cu1 O10 2.656(4) .
Cu2 O1 1.975(3) 1_455
Cu2 N18 1.984(4) .
Cu2 N19 1.993(4) .
Cu2 O4 2.074(3) .
Cu2 O8 2.199(4) .
Cu2 O3 2.666(4) .
Cu3 N7 1.978(6) .
Cu3 N1 1.997(5) .
Cu3 N24 2.012(5) 2_655
Cu3 N6 2.019(6) 1_455
Cu3 O17 2.258(5) .
Cu3 O18 2.561(8) .
Cu4 N25 1.984(5) .
Cu4 O22 1.994(3) 1_655
Cu4 N30 1.997(5) 2_655
Cu4 O19 2.072(3) .
Cu4 O26 2.200(4) .
Cu4 O20 2.587(4) .
Cu5 N36 2.019(5) 1_655
Cu5 N36 2.019(5) 3_665
Cu5 N31 2.027(5) 3_765
Cu5 N31 2.027(5) .
Cu5 O27 2.412(4) .
Cu5 O27 2.412(4) 3_765
C1 N1 1.288(9) .
C1 N3 1.289(10) .
C1 H1 0.9300 .
C2 N1 1.337(10) .
C2 N2 1.361(11) .
C2 H2 0.9300 .
C3 N3 1.461(11) .
C3 C4 1.527(13) .
C3 H3A 0.9700 .
C3 H3B 0.9700 .
C4 C5 1.410(14) .
C4 H4A 0.9700 .
C4 H4B 0.9700 .
C5 N4 1.601(12) .
C5 H5A 0.9700 .
C5 H5B 0.9700 .
C6 N5 1.317(17) .
C6 N6 1.494(16) .
C6 H6 0.9300 .
C7 N6 1.247(10) .
C7 N4 1.346(11) .
C7 H7 0.9300 .
C8 N24 1.339(8) .
C8 N23 1.351(8) .
C8 H8 0.9300 .
C9 N22 1.315(8) .
C9 N24 1.323(7) .
C9 H9 0.9300 .
C10 N22 1.480(7) .
C10 C11 1.520(8) .
C10 H10A 0.9700 .
C10 H10B 0.9700 .
C11 C12 1.507(8) .
C11 H11A 0.9700 .
C11 H11B 0.9700 .
C12 N20 1.462(7) .
C12 H12A 0.9700 .
C12 H12B 0.9700 .
C13 N19 1.313(7) .
C13 N20 1.334(7) .
C13 H13 0.9300 .
C14 N21 1.328(7) .
C14 N19 1.373(7) .
C14 H14 0.9300 .
C15 N17 1.327(8) .
C15 N18 1.347(7) .
C15 H15 0.9300 .
C16 N16 1.318(7) .
C16 N18 1.332(7) .
C16 H16 0.9300 .
C17 N16 1.472(7) .
C17 C18 1.518(8) .
C17 H17A 0.9700 .
C17 H17B 0.9700 .
C18 C19 1.509(8) .
C18 H18A 0.9700 .
C18 H18B 0.9700 .
C19 N14 1.453(7) .
C19 H19A 0.9700 .
C19 H19B 0.9700 .
C20 N15 1.313(7) .
C20 N13 1.344(7) .
C20 H20 0.9300 .
C21 N14 1.320(7) .
C21 N13 1.329(7) .
C21 H21 0.9300 .
C22 N11 1.298(9) .
C22 N12 1.388(8) .
C22 H22 0.9300 .
C23 N12 1.313(7) .
C23 N10 1.321(8) .
C23 H23 0.9300 .
C24 C25 1.253(12) .
C24 N10 1.463(10) .
C24 H24A 0.9700 .
C24 H24B 0.9700 .
C25 C26 1.607(12) .
C25 H25A 0.9700 .
C25 H25B 0.9700 .
C26 N8 1.461(10) .
C26 H26A 0.9700 .
C26 H26B 0.9700 .
C27 N9 1.280(10) .
C27 N7 1.325(10) .
C27 H27 0.9300 .
C28 N8 1.315(9) .
C28 N7 1.331(9) .
C28 H28 0.9300 .
C29 O2 1.244(7) .
C29 O1 1.269(6) .
C29 C30 1.523(7) .
C30 C31 1.379(8) .
C30 C35 1.393(7) .
C31 C32 1.379(8) .
C31 H31 0.9300 .
C32 C33 1.401(7) .
C32 S2 1.784(6) .
C33 C34 1.386(8) .
C33 H33 0.9300 .
C34 C35 1.396(7) .
C34 C36 1.501(7) .
C35 H35 0.9300 .
C36 O3 1.241(6) .
C36 O4 1.282(6) .
C37 O10 1.236(6) .
C37 O9 1.290(6) .
C37 C38 1.504(7) .
C38 C43 1.373(7) .
C38 C39 1.397(7) .
C39 C40 1.374(7) .
C39 H39 0.9300 .
C40 C41 1.374(8) .
C40 S1 1.789(6) .
C40 S1' 1.842(9) .
C41 C42 1.391(7) .
C41 H41 0.9300 .
C42 C43 1.403(7) .
C42 C44 1.522(7) .
C43 H43 0.9300 .
C44 O11 1.226(7) .
C44 O12 1.274(6) .
C45 N26 1.304(8) .
C45 N25 1.348(7) .
C45 H45 0.9300 .
C46 N25 1.310(7) .
C46 N27 1.321(7) .
C46 H46 0.9300 .
C47 N27 1.444(7) .
C47 C48 1.517(8) .
C47 H47A 0.9700 .
C47 H47B 0.9700 .
C48 C49 1.489(8) .
C48 H48A 0.9700 .
C48 H48B 0.9700 .
C49 N28 1.481(7) .
C49 H49A 0.9700 .
C49 H49B 0.9700 .
C50 N28 1.322(7) .
C50 N30 1.324(7) .
C50 H50 0.9300 .
C51 N29 1.283(7) .
C51 N30 1.355(7) .
C51 H51 0.9300 .
C52 O19 1.261(6) .
C52 O20 1.266(6) .
C52 C53 1.486(7) .
C53 C54 1.366(7) .
C53 C58 1.407(7) .
C54 C55 1.384(7) .
C54 H54 0.9300 .
C55 C56 1.409(7) .
C55 S3 1.797(6) .
C56 C57 1.365(7) .
C56 H56 0.9300 .
C57 C58 1.392(7) .
C57 C59 1.535(7) .
C58 H58 0.9300 .
C59 O21 1.238(6) .
C59 O22 1.265(6) .
C60 N32 1.302(8) .
C60 N31 1.356(8) .
C60 H60 0.9300 .
C61 N31 1.310(7) .
C61 N33 1.328(7) .
C61 H61 0.9300 .
C62 N33 1.460(8) .
C62 C63 1.494(9) .
C62 H62A 0.9700 .
C62 H62B 0.9700 .
C63 C64 1.479(9) .
C63 H63A 0.9700 .
C63 H63B 0.9700 .
C64 N34 1.456(7) .
C64 H64A 0.9700 .
C64 H64B 0.9700 .
C65 N36 1.293(7) .
C65 N34 1.319(8) .
C65 H65 0.9300 .
C66 N35 1.304(9) .
C66 N36 1.352(9) .
C66 H66 0.9300 .
C6' N5' 1.326(19) .
C6' N6 1.351(18) .
C6' H6' 0.9300 .
N2 N3 1.346(10) .
N4 N5' 1.151(14) .
N4 N5 1.419(15) .
N5 N5' 1.313(19) .
N6 Cu3 2.019(6) 1_655
N8 N9 1.359(9) .
N10 N11 1.368(7) .
N14 N15 1.369(7) .
N16 N17 1.356(6) .
N20 N21 1.345(7) .
N22 N23 1.341(7) .
N24 Cu3 2.012(5) 2_645
N26 N27 1.342(6) .
N28 N29 1.367(6) .
N30 Cu4 1.997(5) 2_645
N32 N33 1.347(7) .
N34 N35 1.330(8) .
N36 Cu5 2.019(5) 1_455
O1 Cu2 1.975(3) 1_655
O5 O5' 0.714(13) .
O5 S2 1.457(7) .
O6 O6' 1.098(11) .
O6 S2 1.324(8) .
O6 O7' 1.369(12) .
O7 O7' 1.364(13) .
O7 S2 1.556(9) .
O7 O5' 1.775(14) .
O8 H8A 0.8452 .
O8 H8B 0.8458 .
O12 Cu1 1.976(3) 1_455
O13 S1' 1.204(7) .
O13 S1 1.509(5) .
O14 S1 1.369(6) .
O14 S1' 1.516(11) .
O16 H16A 0.8480 .
O16 H16B 0.8463 .
O17 H17C 0.8661 .
O17 H17D 0.8552 .
O18 O18' 1.605(16) .
O22 Cu4 1.994(3) 1_455
O23 S3 1.394(5) .
O24 S3 1.405(6) .
O25 S3 1.483(6) .
O26 H26D 0.8505 .
O26 H26C 0.8515 .
O27 H27A 0.8512 .
O27 H27B 0.8516 .
O28 H28A 0.8484 .
O28 H28B 0.8500 .
O29 H29A 1.1375 .
O29 H29B 0.9501 .
O30 H30A 0.8541 .
O30 H30B 0.8823 .
O33 H33A 0.9657 .
O33 H33B 0.9452 .
O5' S2 1.261(10) .
O6' S2 1.628(10) .
O7' S2 1.429(9) .
S1 O15 1.447(8) .
S1' O15' 1.44(2) .
